data_2208619
loop_
_publ_author_name
'Yufit, Dmitry S.'
'Turner, Michael J.'
'Howard, Judith A. K.'

_publ_section_title
;
 <i>N</i>,<i>N</i>-Diethyl-5-nitropyridin-2-amine
;
_journal_coeditor_code HK2006
_journal_issue 4
_journal_name_full 'Acta Crystallographica Section E'
_journal_page_first o1237
_journal_page_last o1239
_journal_paper_doi 10.1107/S160053680600729X
_journal_volume 62
_journal_year 2006
_chemical_formula_iupac 'C9 H13 N3 O2'
_chemical_formula_moiety 'C9 H13 N3 O2'
_chemical_formula_sum 'C9 H13 N3 O2'
_chemical_formula_weight 195.22
_chemical_name_systematic
;
N,N-diethyl-5-nitropyridine-2-amine
;
_space_group_IT_number 14
_symmetry_cell_setting monoclinic
_symmetry_space_group_name_Hall '-P 2ybc'
_symmetry_space_group_name_H-M 'P 1 21/c 1'
_atom_sites_solution_hydrogens difmap
_atom_sites_solution_primary direct
_atom_sites_solution_secondary difmap
_audit_creation_method SHELXL-97
_cell_angle_alpha 90.00
_cell_angle_beta 96.8200(10)
_cell_angle_gamma 90.00
_cell_formula_units_Z 8
_cell_length_a 14.6723(7)
_cell_length_b 10.6920(5)
_cell_length_c 12.4224(5)
_cell_measurement_reflns_used 4483
_cell_measurement_temperature 120(2)
_cell_measurement_theta_max 30.35
_cell_measurement_theta_min 2.36
_cell_volume 1934.99(15)
_computing_cell_refinement 'SAINT (Bruker, 2003)'
_computing_data_collection 'SMART (Bruker, 2003)'
_computing_data_reduction SAINT
_computing_molecular_graphics SHELXTL
_computing_publication_material SHELXTL
_computing_structure_refinement SHELXTL
_computing_structure_solution 'SHELXTL (Bruker, 2003)'
_diffrn_ambient_temperature 120(2)
_diffrn_measured_fraction_theta_full 0.999
_diffrn_measured_fraction_theta_max 0.999
_diffrn_measurement_device_type 'Bruker SMART CCD 6000'
_diffrn_measurement_method \w
_diffrn_radiation_monochromator graphite
_diffrn_radiation_source 'fine-focus sealed tube'
_diffrn_radiation_type Mo-K\a
_diffrn_radiation_wavelength 0.71073
_diffrn_reflns_av_R_equivalents 0.0475
_diffrn_reflns_av_sigmaI/netI 0.0437
_diffrn_reflns_limit_h_max 20
_diffrn_reflns_limit_h_min -20
_diffrn_reflns_limit_k_max 14
_diffrn_reflns_limit_k_min -14
_diffrn_reflns_limit_l_max 17
_diffrn_reflns_limit_l_min -17
_diffrn_reflns_number 19597
_diffrn_reflns_theta_full 29.50
_diffrn_reflns_theta_max 29.50
_diffrn_reflns_theta_min 1.40
_diffrn_standards_number 0
_exptl_absorpt_coefficient_mu 0.097
_exptl_absorpt_correction_type none
_exptl_crystal_colour yellow
_exptl_crystal_density_diffrn 1.340
_exptl_crystal_density_method 'not measured'
_exptl_crystal_description block
_exptl_crystal_F_000 832
_exptl_crystal_size_max 0.26
_exptl_crystal_size_mid 0.14
_exptl_crystal_size_min 0.12
_refine_diff_density_max 0.287
_refine_diff_density_min -0.191
_refine_ls_extinction_method none
_refine_ls_goodness_of_fit_ref 0.969
_refine_ls_hydrogen_treatment refall
_refine_ls_matrix_type full
_refine_ls_number_parameters 357
_refine_ls_number_reflns 5389
_refine_ls_number_restraints 0
_refine_ls_restrained_S_all 0.969
_refine_ls_R_factor_all 0.0677
_refine_ls_R_factor_gt 0.0401
_refine_ls_shift/su_max 0.001
_refine_ls_shift/su_mean 0.000
_refine_ls_structure_factor_coef Fsqd
_refine_ls_weighting_details 'calc w=1/[\s^2^(Fo^2^)+(0.06P)^2^] where P=(Fo^2^+2Fc^2^)/3'
_refine_ls_weighting_scheme calc
_refine_ls_wR_factor_gt 0.1029
_refine_ls_wR_factor_ref 0.1122
_reflns_number_gt 3536
_reflns_number_total 5389
_reflns_threshold_expression I>2\s(I)
_cod_data_source_file hk2006.cif
_cod_data_source_block I
_cod_original_sg_symbol_H-M 'P 21/c'
_cod_database_code 2208619
_cod_database_fobs_code 2208619

loop_
_symmetry_equiv_pos_as_xyz
'x, y, z'
'-x, y+1/2, -z+1/2'
'-x, -y, -z'
'x, -y-1/2, z-1/2'

loop_
_atom_site_type_symbol
_atom_site_label
_atom_site_fract_x
_atom_site_fract_y
_atom_site_fract_z
_atom_site_U_iso_or_equiv
_atom_site_adp_type
_atom_site_calc_flag
_atom_site_occupancy
O O1 0.88641(7) 1.16690(10) -0.20267(7) 0.0395(3) Uani d 1
O O2 0.85357(7) 1.31005(9) -0.08920(8) 0.0394(2) Uani d 1
O O21 0.35252(8) 1.16353(10) 1.18822(7) 0.0408(3) Uani d 1
O O22 0.34599(7) 1.31229(9) 1.06912(7) 0.0336(2) Uani d 1
N N1 0.86987(8) 1.20006(11) -0.11143(9) 0.0296(2) Uani d 1
N N2 0.88886(7) 0.89231(10) 0.02259(8) 0.0268(2) Uani d 1
N N3 0.87939(7) 0.83105(9) 0.19895(8) 0.0236(2) Uani d 1
N N21 0.35337(7) 1.20055(10) 1.09402(8) 0.0273(2) Uani d 1
N N22 0.39111(7) 0.89809(9) 0.96485(9) 0.0262(2) Uani d 1
N N23 0.38857(7) 0.83972(9) 0.78584(8) 0.0260(2) Uani d 1
C C1 0.86994(8) 1.10729(12) -0.02779(10) 0.0244(3) Uani d 1
C C2 0.85663(8) 1.14175(12) 0.07749(10) 0.0251(3) Uani d 1
C C3 0.85941(8) 1.05069(11) 0.15475(10) 0.0234(3) Uani d 1
C C4 0.87580(8) 0.92429(11) 0.12583(10) 0.0223(2) Uani d 1
C C5 0.88623(9) 0.98302(12) -0.05055(10) 0.0268(3) Uani d 1
C C6 0.90970(9) 0.70469(12) 0.17327(11) 0.0262(3) Uani d 1
C C7 0.83026(10) 0.61517(13) 0.14346(12) 0.0309(3) Uani d 1
C C8 0.86461(9) 0.85407(13) 0.31190(10) 0.0260(3) Uani d 1
C C9 0.95032(10) 0.89981(14) 0.38086(11) 0.0328(3) Uani d 1
C C21 0.36342(8) 1.11063(11) 1.01067(9) 0.0229(3) Uani d 1
C C22 0.35764(8) 1.14762(11) 0.90234(10) 0.0224(2) Uani d 1
C C23 0.36722(8) 1.05862(11) 0.82571(10) 0.0226(2) Uani d 1
C C24 0.38215(8) 0.93229(11) 0.85857(10) 0.0230(3) Uani d 1
C C25 0.38127(8) 0.98655(12) 1.03757(10) 0.0262(3) Uani d 1
C C26 0.41529(9) 0.71269(12) 0.82107(12) 0.0283(3) Uani d 1
C C27 0.33357(10) 0.62959(14) 0.83556(14) 0.0362(3) Uani d 1
C C28 0.37213(10) 0.86210(13) 0.66905(10) 0.0287(3) Uani d 1
C C29 0.45757(11) 0.90510(15) 0.62215(12) 0.0361(3) Uani d 1
H H2 0.8458(9) 1.2287(13) 0.0962(11) 0.025(3) Uiso d 1
H H3 0.8547(10) 1.0713(13) 0.2259(11) 0.029(4) Uiso d 1
H H5 0.8977(9) 0.9588(14) -0.1233(12) 0.035(4) Uiso d 1
H H61 0.9503(10) 0.6739(13) 0.2380(12) 0.034(4) Uiso d 1
H H62 0.9477(9) 0.7122(12) 0.1149(11) 0.025(3) Uiso d 1
H H71 0.7969(11) 0.6413(14) 0.0736(13) 0.040(4) Uiso d 1
H H72 0.8559(10) 0.5284(15) 0.1329(12) 0.042(4) Uiso d 1
H H73 0.7881(10) 0.6140(13) 0.1993(12) 0.036(4) Uiso d 1
H H81 0.8431(9) 0.7764(13) 0.3393(10) 0.023(3) Uiso d 1
H H82 0.8137(9) 0.9168(13) 0.3140(10) 0.027(4) Uiso d 1
H H91 0.9978(12) 0.8369(16) 0.3803(13) 0.052(5) Uiso d 1
H H92 0.9758(10) 0.9807(15) 0.3509(12) 0.041(4) Uiso d 1
H H93 0.9373(11) 0.9131(15) 0.4526(14) 0.048(5) Uiso d 1
H H22 0.3491(9) 1.2342(12) 0.8839(10) 0.019(3) Uiso d 1
H H23 0.3659(9) 1.0812(13) 0.7504(11) 0.029(4) Uiso d 1
H H25 0.3891(9) 0.9642(13) 1.1136(11) 0.030(4) Uiso d 1
H H261 0.4578(10) 0.7189(13) 0.8895(11) 0.028(4) Uiso d 1
H H262 0.4534(10) 0.6804(13) 0.7657(12) 0.031(4) Uiso d 1
H H271 0.3047(11) 0.6582(15) 0.8981(13) 0.045(5) Uiso d 1
H H272 0.3546(11) 0.5419(17) 0.8529(13) 0.050(5) Uiso d 1
H H273 0.2913(11) 0.6265(15) 0.7689(13) 0.044(4) Uiso d 1
H H281 0.3220(10) 0.9221(13) 0.6533(11) 0.030(4) Uiso d 1
H H282 0.3488(10) 0.7821(14) 0.6362(11) 0.030(4) Uiso d 1
H H291 0.5053(12) 0.8409(16) 0.6329(13) 0.052(5) Uiso d 1
H H292 0.4821(11) 0.9817(16) 0.6565(12) 0.044(4) Uiso d 1
H H293 0.4438(10) 0.9218(14) 0.5436(13) 0.038(4) Uiso d 1

loop_
_atom_site_aniso_label
_atom_site_aniso_U_11
_atom_site_aniso_U_22
_atom_site_aniso_U_33
_atom_site_aniso_U_12
_atom_site_aniso_U_13
_atom_site_aniso_U_23
O1 0.0501(6) 0.0455(6) 0.0230(5) -0.0122(5) 0.0038(4) 0.0050(4)
O2 0.0465(6) 0.0308(5) 0.0411(6) 0.0025(4) 0.0057(5) 0.0107(5)
O21 0.0614(7) 0.0411(6) 0.0210(5) 0.0002(5) 0.0086(5) -0.0017(4)
O22 0.0426(6) 0.0275(5) 0.0300(5) 0.0021(4) 0.0020(4) -0.0050(4)
N1 0.0276(6) 0.0330(6) 0.0274(6) -0.0054(5) -0.0001(4) 0.0061(5)
N2 0.0316(6) 0.0256(5) 0.0235(5) -0.0018(4) 0.0051(4) -0.0023(4)
N3 0.0273(5) 0.0211(5) 0.0228(5) 0.0006(4) 0.0041(4) 0.0002(4)
N21 0.0286(6) 0.0303(6) 0.0230(5) -0.0007(4) 0.0030(4) -0.0028(5)
N22 0.0293(6) 0.0239(5) 0.0253(5) 0.0002(4) 0.0029(4) 0.0024(4)
N23 0.0304(6) 0.0212(5) 0.0260(5) 0.0019(4) 0.0018(4) -0.0005(4)
C1 0.0232(6) 0.0273(6) 0.0224(6) -0.0033(5) 0.0018(5) 0.0047(5)
C2 0.0227(6) 0.0233(6) 0.0294(7) -0.0002(5) 0.0027(5) -0.0009(5)
C3 0.0262(6) 0.0238(6) 0.0205(6) -0.0001(5) 0.0041(5) -0.0022(5)
C4 0.0212(6) 0.0229(6) 0.0226(6) -0.0015(5) 0.0019(5) -0.0010(5)
C5 0.0299(7) 0.0296(7) 0.0209(6) -0.0045(5) 0.0038(5) -0.0016(5)
C6 0.0268(6) 0.0222(6) 0.0296(7) 0.0019(5) 0.0031(5) 0.0001(5)
C7 0.0308(7) 0.0252(7) 0.0361(8) -0.0012(5) 0.0019(6) -0.0005(6)
C8 0.0300(7) 0.0257(6) 0.0227(6) -0.0004(5) 0.0051(5) 0.0033(5)
C9 0.0347(8) 0.0377(8) 0.0252(7) -0.0005(6) 0.0000(6) 0.0011(6)
C21 0.0229(6) 0.0246(6) 0.0212(6) -0.0017(5) 0.0029(5) -0.0025(5)
C22 0.0213(6) 0.0214(6) 0.0245(6) -0.0006(5) 0.0026(5) 0.0011(5)
C23 0.0235(6) 0.0235(6) 0.0209(6) 0.0006(5) 0.0028(5) 0.0019(5)
C24 0.0207(6) 0.0235(6) 0.0248(6) -0.0008(5) 0.0030(5) -0.0002(5)
C25 0.0280(7) 0.0272(6) 0.0234(6) -0.0015(5) 0.0025(5) 0.0032(5)
C26 0.0288(7) 0.0209(6) 0.0354(7) 0.0013(5) 0.0041(6) -0.0007(6)
C27 0.0317(8) 0.0271(7) 0.0493(9) -0.0018(6) 0.0034(7) 0.0003(7)
C28 0.0327(7) 0.0280(7) 0.0250(6) 0.0014(6) 0.0016(5) -0.0047(5)
C29 0.0405(8) 0.0386(8) 0.0304(8) 0.0005(7) 0.0097(6) -0.0023(7)

loop_
_atom_type_symbol
_atom_type_description
_atom_type_scat_dispersion_real
_atom_type_scat_dispersion_imag
_atom_type_scat_source
C C 0.0033 0.0016 'International Tables Vol C Tables 4.2.6.8 and 6.1.1.4'
H H 0.0000 0.0000 'International Tables Vol C Tables 4.2.6.8 and 6.1.1.4'
N N 0.0061 0.0033 'International Tables Vol C Tables 4.2.6.8 and 6.1.1.4'
O O 0.0106 0.0060 'International Tables Vol C Tables 4.2.6.8 and 6.1.1.4'

loop_
_geom_angle_atom_site_label_1
_geom_angle_atom_site_label_2
_geom_angle_atom_site_label_3
_geom_angle
_geom_angle_publ_flag
O2 N1 O1 122.69(11) yes
O2 N1 C1 118.57(11) yes
O1 N1 C1 118.74(11) yes
C5 N2 C4 117.73(11) yes
C4 N3 C8 121.56(10) yes
C4 N3 C6 121.56(10) yes
C8 N3 C6 116.44(10) yes
O22 N21 O21 122.40(11) yes
O22 N21 C21 118.76(10) yes
O21 N21 C21 118.83(11) yes
C25 N22 C24 117.57(11) yes
C24 N23 C28 121.83(10) yes
C24 N23 C26 121.11(11) yes
C28 N23 C26 117.04(10) yes
C5 C1 C2 119.45(11) ?
C5 C1 N1 120.00(11) ?
C2 C1 N1 120.51(11) ?
C3 C2 C1 118.38(12) ?
C3 C2 H2 120.3(8) ?
C1 C2 H2 121.3(8) ?
C2 C3 C4 119.40(11) ?
C2 C3 H3 120.3(9) ?
C4 C3 H3 120.1(9) ?
N3 C4 N2 116.80(11) yes
N3 C4 C3 121.76(11) yes
N2 C4 C3 121.44(11) ?
N2 C5 C1 123.59(11) ?
N2 C5 H5 116.6(9) ?
C1 C5 H5 119.8(9) ?
N3 C6 C7 112.89(11) ?
N3 C6 H61 107.2(8) ?
C7 C6 H61 110.9(8) ?
N3 C6 H62 107.6(8) ?
C7 C6 H62 111.3(8) ?
H61 C6 H62 106.8(12) ?
C6 C7 H71 108.8(9) ?
C6 C7 H72 108.8(9) ?
H71 C7 H72 107.4(12) ?
C6 C7 H73 111.4(9) ?
H71 C7 H73 109.8(12) ?
H72 C7 H73 110.7(12) ?
N3 C8 C9 112.83(11) ?
N3 C8 H81 106.5(8) ?
C9 C8 H81 111.2(8) ?
N3 C8 H82 109.4(7) ?
C9 C8 H82 109.8(8) ?
H81 C8 H82 106.9(11) ?
C8 C9 H91 108.7(10) ?
C8 C9 H92 112.3(8) ?
H91 C9 H92 106.8(13) ?
C8 C9 H93 109.6(10) ?
H91 C9 H93 109.7(13) ?
H92 C9 H93 109.7(13) ?
C25 C21 C22 119.48(11) ?
C25 C21 N21 120.05(11) ?
C22 C21 N21 120.45(11) ?
C23 C22 C21 118.39(11) ?
C23 C22 H22 121.9(8) ?
C21 C22 H22 119.7(8) ?
C22 C23 C24 119.18(11) ?
C22 C23 H23 120.7(8) ?
C24 C23 H23 120.1(8) ?
N23 C24 N22 116.45(11) ?
N23 C24 C23 121.68(11) ?
N22 C24 C23 121.87(11) ?
N22 C25 C21 123.42(12) ?
N22 C25 H25 118.6(8) ?
C21 C25 H25 118.0(8) ?
N23 C26 C27 112.96(11) ?
N23 C26 H261 108.2(8) ?
C27 C26 H261 111.1(8) ?
N23 C26 H262 105.5(8) ?
C27 C26 H262 113.1(8) ?
H261 C26 H262 105.5(11) ?
C26 C27 H271 109.5(9) ?
C26 C27 H272 110.2(10) ?
H271 C27 H272 105.9(13) ?
C26 C27 H273 110.5(10) ?
H271 C27 H273 113.2(13) ?
H272 C27 H273 107.5(13) ?
N23 C28 C29 112.63(12) ?
N23 C28 H281 109.7(8) ?
C29 C28 H281 111.2(8) ?
N23 C28 H282 106.0(8) ?
C29 C28 H282 111.4(8) ?
H281 C28 H282 105.6(11) ?
C28 C29 H291 110.2(10) ?
C28 C29 H292 111.5(9) ?
H291 C29 H292 108.0(14) ?
C28 C29 H293 110.7(9) ?
H291 C29 H293 108.7(12) ?
H292 C29 H293 107.6(12) ?

loop_
_geom_bond_atom_site_label_1
_geom_bond_atom_site_label_2
_geom_bond_distance
_geom_bond_publ_flag
O1 N1 1.2387(14) yes
O2 N1 1.2378(15) yes
O21 N21 1.2368(14) yes
O22 N21 1.2356(14) yes
N1 C1 1.4365(16) yes
N2 C5 1.3263(16) yes
N2 C4 1.3626(15) yes
N3 C4 1.3455(15) yes
N3 C8 1.4658(15) yes
N3 C6 1.4692(16) yes
N21 C21 1.4333(15) yes
N22 C25 1.3276(17) yes
N22 C24 1.3612(16) yes
N23 C24 1.3509(15) yes
N23 C28 1.4620(17) yes
N23 C26 1.4660(16) yes
C1 C5 1.3851(18) ?
C1 C2 1.3946(18) ?
C2 C3 1.3644(18) ?
C2 H2 0.976(14) ?
C3 C4 1.4261(17) ?
C3 H3 0.922(14) ?
C5 H5 0.974(14) ?
C6 C7 1.5197(19) ?
C6 H61 0.997(15) ?
C6 H62 0.970(13) ?
C7 H71 0.985(16) ?
C7 H72 1.015(16) ?
C7 H73 0.983(15) ?
C8 C9 1.516(2) ?
C8 H81 0.965(13) ?
C8 H82 1.007(14) ?
C9 H91 0.970(17) ?
C9 H92 1.028(16) ?
C9 H93 0.944(17) ?
C21 C25 1.3855(17) ?
C21 C22 1.3955(16) ?
C22 C23 1.3650(17) ?
C22 H22 0.958(13) ?
C23 C24 1.4205(17) ?
C23 H23 0.964(14) ?
C25 H25 0.968(14) ?
C26 C27 1.5201(19) ?
C26 H261 0.995(14) ?
C26 H262 0.997(14) ?
C27 H271 0.977(16) ?
C27 H272 1.003(17) ?
C27 H273 0.974(17) ?
C28 C29 1.515(2) ?
C28 H281 0.978(14) ?
C28 H282 0.991(15) ?
C29 H291 0.978(18) ?
C29 H292 0.973(17) ?
C29 H293 0.989(15) ?

loop_
_cod_related_entry_id
_cod_related_entry_database
_cod_related_entry_code
1 ChemSpider 3618528
